data_7127685
loop_
_publ_author_name
'Gambhir, Diksha'
'Mondal, Bhaskar'
'Koner, Rik Rani'

_publ_section_title
;
 Molecular-level insights into the self-assembly driven enantioselective
 recognition process.
;
_journal_issue 20
_journal_name_full 'Chemical communications (Cambridge, England)'
_journal_page_first 2535
_journal_page_last 2538
_journal_paper_doi 10.1039/d0cc06612e
_journal_volume 57
_journal_year 2021
_chemical_absolute_configuration unk
_chemical_formula_sum 'C20 H26 N4 O3'
_chemical_formula_weight 370.45
_space_group_crystal_system orthorhombic
_space_group_IT_number 18
_space_group_name_Hall 'P 2 2ab'
_space_group_name_H-M_alt 'P 21 21 2'
_atom_sites_solution_hydrogens mixed
_audit_creation_method SHELXL-2014/6
_audit_update_record
;
2020-12-16 deposited with the CCDC.	2020-12-21 downloaded from the CCDC.
;
_cell_angle_alpha 90
_cell_angle_beta 90
_cell_angle_gamma 90
_cell_formula_units_Z 4
_cell_length_a 8.3715(6)
_cell_length_b 33.178(3)
_cell_length_c 7.1858(4)
_cell_measurement_reflns_used 1331
_cell_measurement_temperature 150(2)
_cell_measurement_theta_max 66.0560
_cell_measurement_theta_min 5.3180
_cell_volume 1995.9(3)
_computing_cell_refinement 'CrysAlisPro 1.171.38.46 (Rigaku OD, 2015)'
_computing_data_collection 'CrysAlisPro 1.171.38.46 (Rigaku OD, 2015)'
_computing_data_reduction 'CrysAlisPro 1.171.38.46 (Rigaku OD, 2015)'
_computing_molecular_graphics 'Mercury CSD 3.5.1, 2008'
_computing_publication_material 'WinGX publication routines (Farrugia, 1999)'
_computing_structure_refinement 'SHELXL-2014/6 (Sheldrick, 2014)'
_computing_structure_solution 'SIR97 (Giacovazzo et al, 1999)'
_diffrn_ambient_temperature 150(2)
_diffrn_measured_fraction_theta_full 0.640
_diffrn_measured_fraction_theta_max 0.649
_diffrn_measurement_device_type 'four-circle diffractometer'
_diffrn_radiation_type CuK\a
_diffrn_radiation_wavelength 1.54184
_diffrn_reflns_av_R_equivalents 0.0443
_diffrn_reflns_av_unetI/netI 0.0543
_diffrn_reflns_Laue_measured_fraction_full 0.640
_diffrn_reflns_Laue_measured_fraction_max 0.649
_diffrn_reflns_limit_h_max 8
_diffrn_reflns_limit_h_min -9
_diffrn_reflns_limit_k_max 39
_diffrn_reflns_limit_k_min -30
_diffrn_reflns_limit_l_max 8
_diffrn_reflns_limit_l_min -5
_diffrn_reflns_number 2470
_diffrn_reflns_point_group_measured_fraction_full 0.502
_diffrn_reflns_point_group_measured_fraction_max 0.510
_diffrn_reflns_theta_full 67.684
_diffrn_reflns_theta_max 66.904
_diffrn_reflns_theta_min 6.159
_diffrn_source 'SuperNova (Cu) X-ray Source'
_exptl_absorpt_coefficient_mu 0.685
_exptl_absorpt_correction_T_max 1.00000
_exptl_absorpt_correction_T_min 0.36324
_exptl_absorpt_correction_type multi-scan
_exptl_absorpt_process_details SADABS
_exptl_crystal_colour colorless
_exptl_crystal_density_diffrn 1.233
_exptl_crystal_description Triangle
_exptl_crystal_F_000 792
_exptl_crystal_size_max 0.320
_exptl_crystal_size_mid 0.210
_exptl_crystal_size_min 0.120
_refine_diff_density_max 0.608
_refine_diff_density_min -0.344
_refine_diff_density_rms 0.092
_refine_ls_abs_structure_details
;
 Flack x determined using 356 quotients [(I+)-(I-)]/[(I+)+(I-)]
 (Parsons, Flack and Wagner, Acta Cryst. B69 (2013) 249-259).
;
_refine_ls_abs_structure_Flack 0.3(4)
_refine_ls_extinction_method none
_refine_ls_goodness_of_fit_ref 1.520
_refine_ls_hydrogen_treatment constr
_refine_ls_matrix_type full
_refine_ls_number_parameters 223
_refine_ls_number_reflns 1811
_refine_ls_number_restraints 42
_refine_ls_restrained_S_all 1.501
_refine_ls_R_factor_all 0.1351
_refine_ls_R_factor_gt 0.1243
_refine_ls_shift/su_max 0.000
_refine_ls_shift/su_mean 0.000
_refine_ls_structure_factor_coef Fsqd
_refine_ls_weighting_details 'w=1/[\s^2^(Fo^2^)+(0.2000P)^2^] where P=(Fo^2^+2Fc^2^)/3'
_refine_ls_weighting_scheme calc
_refine_ls_wR_factor_gt 0.3434
_refine_ls_wR_factor_ref 0.3646
_reflns_Friedel_coverage 0.338
_reflns_Friedel_fraction_full 0.306
_reflns_Friedel_fraction_max 0.311
_reflns_number_gt 1541
_reflns_number_total 1811
_reflns_threshold_expression 'I > 2\s(I)'
_cod_data_source_file d0cc06612e2.cif
_cod_data_source_block shelx
_cod_depositor_comments 'Adding full bibliography for 7127685--7127687.cif.'
_cod_database_code 7127685
_shelx_space_group_comment
;
The symmetry employed for this shelxl refinement is uniquely defined
by the following loop, which should always be used as a source of
symmetry information in preference to the above space-group names.
They are only intended as comments.
;
_shelx_estimated_absorpt_t_min 0.811
_shelx_estimated_absorpt_t_max 0.922
_shelxl_version_number 2014/6

loop_
_space_group_symop_operation_xyz
'x, y, z'
'-x, -y, z'
'-x+1/2, y+1/2, -z'
'x+1/2, -y+1/2, -z'

loop_
_atom_site_label
_atom_site_type_symbol
_atom_site_fract_x
_atom_site_fract_y
_atom_site_fract_z
_atom_site_U_iso_or_equiv
_atom_site_adp_type
_atom_site_occupancy
_atom_site_site_symmetry_order
_atom_site_calc_flag
_atom_site_refinement_flags_posn
_atom_site_refinement_flags_adp
_atom_site_refinement_flags_occupancy
_atom_site_disorder_assembly
_atom_site_disorder_group
O2 O -0.6129(8) -0.4485(2) -0.0386(10) 0.0441(16) Uani 1 1 d . . . . .
O1 O -0.8023(9) -0.4285(2) -0.2365(10) 0.0451(17) Uani 1 1 d . . . . .
O3 O -0.3027(10) -0.4742(3) -0.9490(12) 0.058(2) Uani 1 1 d G . . . .
N2 N 0.0124(10) -0.4477(2) -0.8797(11) 0.0403(18) Uani 1 1 d . . . . .
H2A H -0.0859 -0.4570 -0.8834 0.048 Uiso 1 1 calc R U . . .
H2B H 0.0669 -0.4446 -0.9834 0.048 Uiso 1 1 calc R U . . .
N4 N -0.5912(9) -0.3808(2) -0.4298(11) 0.0356(17) Uani 1 1 d . . . . .
H4 H -0.5901 -0.3846 -0.5510 0.043 Uiso 1 1 calc R U . . .
N3 N 0.0052(10) -0.4419(2) -0.5600(11) 0.0415(19) Uani 1 1 d . . . . .
H3 H 0.0588 -0.4341 -0.4609 0.050 Uiso 1 1 calc R U . . .
N1 N 0.2284(10) -0.4236(3) -0.7239(13) 0.046(2) Uani 1 1 d . . . . .
H1A H 0.2793 -0.4164 -0.6220 0.055 Uiso 1 1 calc R U . . .
H1B H 0.2756 -0.4214 -0.8329 0.055 Uiso 1 1 calc R U . . .
C1 C 0.0801(10) -0.4379(3) -0.7132(14) 0.0338(19) Uani 1 1 d . . . . .
C4 C -0.4274(10) -0.4422(3) -0.3952(12) 0.038(2) Uani 1 1 d . . . . .
H4A H -0.4088 -0.4647 -0.3069 0.045 Uiso 1 1 calc R U . . .
H4B H -0.4868 -0.4530 -0.5035 0.045 Uiso 1 1 calc R U . . .
C6 C -0.6630(11) -0.4301(3) -0.1845(13) 0.037(2) Uani 1 1 d . . . . .
C5 C -0.5256(11) -0.4092(3) -0.3005(12) 0.0370(19) Uani 1 1 d . . . . .
H5 H -0.4544 -0.3943 -0.2123 0.044 Uiso 1 1 calc R U . . .
C2 C -0.1520(12) -0.4569(3) -0.5221(13) 0.038(2) Uani 1 1 d . . . . .
H2C H -0.1446 -0.4779 -0.4245 0.046 Uiso 1 1 calc R U . . .
H2D H -0.1943 -0.4698 -0.6361 0.046 Uiso 1 1 calc R U . . .
C3 C -0.2676(12) -0.4250(4) -0.4594(16) 0.050(3) Uani 1 1 d . . . . .
H3A H -0.2867 -0.4061 -0.5634 0.060 Uiso 1 1 calc R U . . .
H3B H -0.2192 -0.4096 -0.3558 0.060 Uiso 1 1 calc R U . . .
C7 C -0.6597(15) -0.3450(4) -0.3437(17) 0.056(3) Uani 1 1 d . . . . .
H7A H -0.5885 -0.3354 -0.2431 0.067 Uiso 1 1 calc R U . . .
H7B H -0.7645 -0.3518 -0.2880 0.067 Uiso 1 1 calc R U . . .
C8 C -0.6823(13) -0.3096(2) -0.4997(12) 0.065(3) Uani 1 1 d G . . . .
C9 C -0.6204(13) -0.2707(3) -0.4955(14) 0.115(7) Uani 1 1 d G U . . .
H9 H -0.5538 -0.2625 -0.3954 0.138 Uiso 1 1 calc R U . . .
C10 C -0.6559(14) -0.2438(2) -0.6380(15) 0.059(3) Uani 1 1 d G . . . .
C18 C -0.7533(17) -0.2558(3) -0.7845(14) 0.116(7) Uani 1 1 d G U . . .
C19 C -0.8153(16) -0.2947(3) -0.7887(13) 0.106(6) Uani 1 1 d G . . . .
H19 H -0.8818 -0.3028 -0.8889 0.127 Uiso 1 1 calc R U . . .
C20 C -0.7798(12) -0.3216(2) -0.6463(13) 0.063(3) Uani 1 1 d G . . . .
H20 H -0.8221 -0.3481 -0.6491 0.076 Uiso 1 1 calc R U . . .
C12 C -0.6556(16) -0.1865(3) -0.8230(14) 0.065(3) Uani 1 1 d G U . . .
C13 C -0.6493(16) -0.1493(3) -0.9121(16) 0.086(4) Uani 1 1 d G U . . .
H13 H -0.5899 -0.1278 -0.8588 0.103 Uiso 1 1 calc R U . . .
C14 C -0.7300(19) -0.1436(3) -1.0791(17) 0.101(6) Uani 1 1 d G U . . .
H14 H -0.7257 -0.1182 -1.1399 0.121 Uiso 1 1 calc R U . . .
C15 C -0.8169(18) -0.1750(4) -1.1570(15) 0.093(5) Uani 1 1 d G . . . .
H15 H -0.8721 -0.1711 -1.2712 0.111 Uiso 1 1 calc R U . . .
C16 C -0.823(2) -0.2122(4) -1.0680(19) 0.110(6) Uani 1 1 d G U . . .
H16 H -0.8827 -0.2337 -1.1213 0.132 Uiso 1 1 calc R U . . .
C17 C -0.743(2) -0.2179(3) -0.9010(19) 0.148(10) Uani 1 1 d G U . . .
C11 C -0.586(3) -0.2017(6) -0.648(3) 0.091(5) Uani 1 1 d . . . . .
H11A H -0.6185 -0.1851 -0.5401 0.109 Uiso 1 1 calc R U . . .
H11B H -0.4674 -0.2025 -0.6546 0.109 Uiso 1 1 calc R U . . .
H3C H -0.3338 -0.4979 -0.9637 0.136 Uiso 1 1 d R U . . .
H3D H -0.3848 -0.4591 -0.9343 0.136 Uiso 1 1 d R U . . .

loop_
_atom_site_aniso_label
_atom_site_aniso_U_11
_atom_site_aniso_U_22
_atom_site_aniso_U_33
_atom_site_aniso_U_23
_atom_site_aniso_U_13
_atom_site_aniso_U_12
O2 0.035(3) 0.055(4) 0.042(3) 0.006(3) 0.001(3) 0.005(3)
O1 0.040(4) 0.050(4) 0.045(3) 0.002(3) -0.003(3) -0.002(3)
O3 0.050(4) 0.056(4) 0.066(4) 0.004(4) -0.013(4) -0.004(3)
N2 0.036(4) 0.046(4) 0.039(3) 0.003(3) 0.003(3) -0.004(3)
N4 0.026(3) 0.040(4) 0.041(4) 0.000(3) 0.001(3) -0.001(3)
N3 0.034(4) 0.047(4) 0.044(4) -0.005(3) 0.000(3) 0.003(3)
N1 0.035(4) 0.055(5) 0.047(4) -0.011(4) 0.002(4) -0.008(3)
C1 0.026(4) 0.030(4) 0.045(4) -0.007(4) -0.003(3) 0.009(3)
C4 0.026(4) 0.052(6) 0.034(3) -0.003(4) 0.001(4) -0.002(4)
C6 0.031(4) 0.041(5) 0.041(4) 0.000(4) -0.003(4) 0.006(4)
C5 0.034(4) 0.043(5) 0.034(3) 0.003(4) -0.002(4) 0.003(4)
C2 0.038(4) 0.036(4) 0.040(4) 0.001(4) 0.005(4) 0.001(4)
C3 0.032(5) 0.068(7) 0.050(5) 0.002(5) -0.001(4) 0.003(5)
C7 0.050(6) 0.060(6) 0.057(5) -0.002(6) -0.006(5) 0.006(5)
C8 0.061(7) 0.044(6) 0.090(8) -0.006(7) 0.013(7) -0.005(5)
C9 0.115(7) 0.115(7) 0.115(7) -0.0003(13) 0.0000(13) 0.0000(13)
C10 0.060(7) 0.048(6) 0.070(7) -0.009(5) 0.020(6) 0.000(5)
C18 0.116(7) 0.116(7) 0.116(7) -0.0004(13) -0.0003(13) 0.0001(13)
C19 0.101(14) 0.126(16) 0.091(11) 0.017(12) 0.002(12) 0.015(12)
C20 0.068(7) 0.059(7) 0.062(6) -0.001(6) 0.009(7) 0.022(6)
C12 0.065(3) 0.066(3) 0.065(3) 0.0003(12) 0.0001(12) 0.0002(12)
C13 0.085(4) 0.086(4) 0.086(4) -0.0001(13) 0.0002(13) 0.0001(13)
C14 0.101(6) 0.101(6) 0.101(6) -0.0001(13) 0.0006(13) -0.0001(13)
C15 0.104(13) 0.087(11) 0.088(10) 0.025(10) 0.020(11) 0.017(10)
C16 0.109(6) 0.110(6) 0.110(6) -0.0003(13) 0.0001(13) -0.0003(13)
C17 0.148(10) 0.148(10) 0.148(10) 0.0002(13) 0.0003(13) 0.0002(13)
C11 0.097(12) 0.086(11) 0.089(10) 0.017(9) 0.013(11) 0.009(9)

loop_
_atom_type_symbol
_atom_type_description
_atom_type_scat_dispersion_real
_atom_type_scat_dispersion_imag
_atom_type_scat_source
C C 0.0181 0.0091 'International Tables Vol C Tables 4.2.6.8 and 6.1.1.4'
H H 0.0000 0.0000 'International Tables Vol C Tables 4.2.6.8 and 6.1.1.4'
N N 0.0311 0.0180 'International Tables Vol C Tables 4.2.6.8 and 6.1.1.4'
O O 0.0492 0.0322 'International Tables Vol C Tables 4.2.6.8 and 6.1.1.4'

loop_
_geom_angle_atom_site_label_1
_geom_angle_atom_site_label_2
_geom_angle_atom_site_label_3
_geom_angle
_geom_angle_site_symmetry_1
_geom_angle_site_symmetry_3
_geom_angle_publ_flag
H3C O3 H3D 108.3 . . ?
C1 N2 H2A 120.0 . . ?
C1 N2 H2B 120.0 . . ?
H2A N2 H2B 120.0 . . ?
C5 N4 C7 114.3(8) . . ?
C5 N4 H4 122.9 . . ?
C7 N4 H4 122.9 . . ?
C1 N3 C2 130.7(9) . . ?
C1 N3 H3 114.6 . . ?
C2 N3 H3 114.6 . . ?
C1 N1 H1A 120.0 . . ?
C1 N1 H1B 120.0 . . ?
H1A N1 H1B 120.0 . . ?
N3 C1 N1 123.1(9) . . ?
N3 C1 N2 121.9(8) . . ?
N1 C1 N2 115.0(9) . . ?
C3 C4 C5 109.7(9) . . ?
C3 C4 H4A 109.7 . . ?
C5 C4 H4A 109.7 . . ?
C3 C4 H4B 109.7 . . ?
C5 C4 H4B 109.7 . . ?
H4A C4 H4B 108.2 . . ?
O1 C6 O2 125.4(9) . . ?
O1 C6 C5 120.8(8) . . ?
O2 C6 C5 113.7(8) . . ?
N4 C5 C4 112.9(7) . . ?
N4 C5 C6 110.6(8) . . ?
C4 C5 C6 108.1(7) . . ?
N4 C5 H5 108.4 . . ?
C4 C5 H5 108.4 . . ?
C6 C5 H5 108.4 . . ?
N3 C2 C3 113.8(9) . . ?
N3 C2 H2C 108.8 . . ?
C3 C2 H2C 108.8 . . ?
N3 C2 H2D 108.8 . . ?
C3 C2 H2D 108.8 . . ?
H2C C2 H2D 107.7 . . ?
C2 C3 C4 113.1(10) . . ?
C2 C3 H3A 109.0 . . ?
C4 C3 H3A 109.0 . . ?
C2 C3 H3B 109.0 . . ?
C4 C3 H3B 109.0 . . ?
H3A C3 H3B 107.8 . . ?
N4 C7 C8 109.9(9) . . ?
N4 C7 H7A 109.7 . . ?
C8 C7 H7A 109.7 . . ?
N4 C7 H7B 109.7 . . ?
C8 C7 H7B 109.7 . . ?
H7A C7 H7B 108.2 . . ?
C9 C8 C20 120.0 . . ?
C9 C8 C7 127.5(7) . . ?
C20 C8 C7 112.5(7) . . ?
C8 C9 C10 120.0 . . ?
C8 C9 H9 120.0 . . ?
C10 C9 H9 120.0 . . ?
C18 C10 C9 120.0 . . ?
C18 C10 C11 117.0(10) . . ?
C9 C10 C11 122.9(10) . . ?
C10 C18 C19 120.0 . . ?
C10 C18 C17 98.4(9) . . ?
C19 C18 C17 141.4(9) . . ?
C20 C19 C18 120.0 . . ?
C20 C19 H19 120.0 . . ?
C18 C19 H19 120.0 . . ?
C19 C20 C8 120.0 . . ?
C19 C20 H20 120.0 . . ?
C8 C20 H20 120.0 . . ?
C13 C12 C17 120.0 . . ?
C13 C12 C11 132.9(11) . . ?
C17 C12 C11 107.1(11) . . ?
C14 C13 C12 120.0 . . ?
C14 C13 H13 120.0 . . ?
C12 C13 H13 120.0 . . ?
C15 C14 C13 120.0 . . ?
C15 C14 H14 120.0 . . ?
C13 C14 H14 120.0 . . ?
C16 C15 C14 120.0 . . ?
C16 C15 H15 120.0 . . ?
C14 C15 H15 120.0 . . ?
C15 C16 C17 120.0 . . ?
C15 C16 H16 120.0 . . ?
C17 C16 H16 120.0 . . ?
C16 C17 C12 120.0 . . ?
C16 C17 C18 124.2(9) . . ?
C12 C17 C18 115.6(9) . . ?
C12 C11 C10 101.7(15) . . ?
C12 C11 H11A 111.4 . . ?
C10 C11 H11A 111.4 . . ?
C12 C11 H11B 111.4 . . ?
C10 C11 H11B 111.4 . . ?
H11A C11 H11B 109.3 . . ?

loop_
_geom_bond_atom_site_label_1
_geom_bond_atom_site_label_2
_geom_bond_distance
_geom_bond_site_symmetry_2
_geom_bond_publ_flag
O2 C6 1.284(12) . ?
O1 C6 1.226(12) . ?
O3 H3C 0.8366 . ?
O3 H3D 0.8568 . ?
N2 C1 1.363(13) . ?
N2 H2A 0.8800 . ?
N2 H2B 0.8800 . ?
N4 C5 1.433(12) . ?
N4 C7 1.455(15) . ?
N4 H4 0.8800 . ?
N3 C1 1.274(14) . ?
N3 C2 1.433(13) . ?
N3 H3 0.8800 . ?
N1 C1 1.331(12) . ?
N1 H1A 0.8800 . ?
N1 H1B 0.8800 . ?
C4 C3 1.526(13) . ?
C4 C5 1.530(14) . ?
C4 H4A 0.9900 . ?
C4 H4B 0.9900 . ?
C6 C5 1.580(14) . ?
C5 H5 1.0000 . ?
C2 C3 1.503(15) . ?
C2 H2C 0.9900 . ?
C2 H2D 0.9900 . ?
C3 H3A 0.9900 . ?
C3 H3B 0.9900 . ?
C7 C8 1.636(14) . ?
C7 H7A 0.9900 . ?
C7 H7B 0.9900 . ?
C8 C9 1.3900 . ?
C8 C20 1.3900 . ?
C9 C10 1.3900 . ?
C9 H9 0.9500 . ?
C10 C18 1.3900 . ?
C10 C11 1.52(2) . ?
C18 C19 1.3900 . ?
C18 C17 1.513(11) . ?
C19 C20 1.3900 . ?
C19 H19 0.9500 . ?
C20 H20 0.9500 . ?
C12 C13 1.3900 . ?
C12 C17 1.3900 . ?
C12 C11 1.48(2) . ?
C13 C14 1.3900 . ?
C13 H13 0.9500 . ?
C14 C15 1.3900 . ?
C14 H14 0.9500 . ?
C15 C16 1.3900 . ?
C15 H15 0.9500 . ?
C16 C17 1.3900 . ?
C16 H16 0.9500 . ?
C11 H11A 0.9900 . ?
C11 H11B 0.9900 . ?

loop_
_geom_hbond_atom_site_label_D
_geom_hbond_atom_site_label_H
_geom_hbond_atom_site_label_A
_geom_hbond_distance_DH
_geom_hbond_distance_HA
_geom_hbond_distance_DA
_geom_hbond_angle_DHA
_geom_hbond_site_symmetry_A
N2 H2A O3 0.88 1.96 2.825(12) 167.4 .
N2 H2B O1 0.88 2.19 3.064(10) 172.5 1_654
N4 H4 N1 0.88 2.35 2.961(11) 126.6 1_455
N1 H1A N4 0.88 2.12 2.961(11) 160.4 1_655
N1 H1B O2 0.88 1.97 2.750(12) 147.4 1_654
C2 H2D O3 0.99 2.43 3.366(13) 157.7 .
C7 H7B O1 0.99 2.59 3.112(15) 112.8 .
O3 H3C O2 0.84 1.91 2.736(12) 170.0 2_444
O3 H3D O2 0.86 2.08 2.808(11) 142.3 1_554
N2 H2A O3 0.88 1.96 2.825(12) 167.4 .
N2 H2B O1 0.88 2.19 3.064(10) 172.5 1_654
N4 H4 N1 0.88 2.35 2.961(11) 126.6 1_455
N1 H1A N4 0.88 2.12 2.961(11) 160.4 1_655
N1 H1B O2 0.88 1.97 2.750(12) 147.4 1_654
C2 H2D O3 0.99 2.43 3.366(13) 157.7 .
C7 H7B O1 0.99 2.59 3.112(15) 112.8 .
O3 H3C O2 0.84 1.91 2.736(12) 170.0 2_444
O3 H3D O2 0.86 2.08 2.808(11) 142.3 1_554

loop_
_geom_torsion_atom_site_label_1
_geom_torsion_atom_site_label_2
_geom_torsion_atom_site_label_3
_geom_torsion_atom_site_label_4
_geom_torsion
_geom_torsion_site_symmetry_1
_geom_torsion_site_symmetry_2
_geom_torsion_site_symmetry_3
_geom_torsion_site_symmetry_4
_geom_torsion_publ_flag
C2 N3 C1 N1 -179.2(9) . . . . ?
C2 N3 C1 N2 1.5(15) . . . . ?
C7 N4 C5 C4 -169.2(8) . . . . ?
C7 N4 C5 C6 69.5(10) . . . . ?
C3 C4 C5 N4 74.1(10) . . . . ?
C3 C4 C5 C6 -163.2(7) . . . . ?
O1 C6 C5 N4 16.5(12) . . . . ?
O2 C6 C5 N4 -164.7(8) . . . . ?
O1 C6 C5 C4 -107.6(10) . . . . ?
O2 C6 C5 C4 71.3(10) . . . . ?
C1 N3 C2 C3 -110.2(11) . . . . ?
N3 C2 C3 C4 -172.4(8) . . . . ?
C5 C4 C3 C2 169.5(8) . . . . ?
C5 N4 C7 C8 163.5(8) . . . . ?
N4 C7 C8 C9 -123.4(8) . . . . ?
N4 C7 C8 C20 58.5(11) . . . . ?
C20 C8 C9 C10 0.0 . . . . ?
C7 C8 C9 C10 -177.9(11) . . . . ?
C8 C9 C10 C18 0.0 . . . . ?
C8 C9 C10 C11 -176.6(13) . . . . ?
C9 C10 C18 C19 0.0 . . . . ?
C11 C10 C18 C19 176.8(12) . . . . ?
C9 C10 C18 C17 -176.0(11) . . . . ?
C11 C10 C18 C17 0.8(14) . . . . ?
C10 C18 C19 C20 0.0 . . . . ?
C17 C18 C19 C20 173.7(18) . . . . ?
C18 C19 C20 C8 0.0 . . . . ?
C9 C8 C20 C19 0.0 . . . . ?
C7 C8 C20 C19 178.2(10) . . . . ?
C17 C12 C13 C14 0.0 . . . . ?
C11 C12 C13 C14 -179.6(16) . . . . ?
C12 C13 C14 C15 0.0 . . . . ?
C13 C14 C15 C16 0.0 . . . . ?
C14 C15 C16 C17 0.0 . . . . ?
C15 C16 C17 C12 0.0 . . . . ?
C15 C16 C17 C18 174.4(16) . . . . ?
C13 C12 C17 C16 0.0 . . . . ?
C11 C12 C17 C16 179.7(13) . . . . ?
C13 C12 C17 C18 -174.9(14) . . . . ?
C11 C12 C17 C18 4.9(14) . . . . ?
C10 C18 C17 C16 -178.1(8) . . . . ?
C19 C18 C17 C16 7.4(19) . . . . ?
C10 C18 C17 C12 -3.5(12) . . . . ?
C19 C18 C17 C12 -178.0(9) . . . . ?
C13 C12 C11 C10 175.9(11) . . . . ?
C17 C12 C11 C10 -3.8(14) . . . . ?
C18 C10 C11 C12 1.8(16) . . . . ?
C9 C10 C11 C12 178.5(9) . . . . ?
